data_4000819
loop_
_publ_author_name
'Johnsen, Simon'
'Peter, Sebastian C.'
'Nguyen, Sandy L.'
'Song, Jung-Hwan'
'Jin, Hosub'
'Freeman, Arthur J.'
'Kanatzidis, Mercouri G.'

_publ_section_title
;
 Tl2Hg3Q4(Q = S, Se, and Te): High-Density, Wide-Band-Gap Semiconductors
;
_journal_issue 19
_journal_name_full 'Chemistry of Materials'
_journal_page_first 4375
_journal_paper_doi 10.1021/cm2019857
_journal_volume 23
_journal_year 2011
_chemical_formula_sum 'Hg3 Te4 Tl2'
_chemical_formula_weight 1520.91
_chemical_name_systematic
; 
 ? 
;
_space_group_IT_number 15
_symmetry_cell_setting monoclinic
_symmetry_space_group_name_Hall '-C 2yc'
_symmetry_space_group_name_H-M 'C 1 2/c 1'
_atom_sites_solution_primary direct
_atom_sites_solution_secondary difmap
_audit_creation_method SHELXL-97
_cell_angle_alpha 90.00
_cell_angle_beta 117.48(3)
_cell_angle_gamma 90.00
_cell_formula_units_Z 4
_cell_length_a 12.648(3)
_cell_length_b 7.3574(15)
_cell_length_c 13.701(3)
_cell_measurement_temperature 293(2)
_cell_volume 1131.1(5)
_computing_structure_refinement 'SHELXL-97 (Sheldrick, 2008)'
_computing_structure_solution 'SHELXS-97 (Sheldrick, 2008)'
_diffrn_ambient_temperature 293(2)
_diffrn_measured_fraction_theta_full 0.922
_diffrn_measured_fraction_theta_max 0.922
_diffrn_radiation_monochromator graphite
_diffrn_radiation_source 'fine-focus sealed tube'
_diffrn_radiation_type MoK\a
_diffrn_radiation_wavelength 0.71073
_diffrn_reflns_av_R_equivalents 0.0738
_diffrn_reflns_av_sigmaI/netI 0.0567
_diffrn_reflns_limit_h_max 16
_diffrn_reflns_limit_h_min -14
_diffrn_reflns_limit_k_max 10
_diffrn_reflns_limit_k_min -9
_diffrn_reflns_limit_l_max 18
_diffrn_reflns_limit_l_min -18
_diffrn_reflns_number 4938
_diffrn_reflns_theta_full 29.19
_diffrn_reflns_theta_max 29.19
_diffrn_reflns_theta_min 3.31
_exptl_absorpt_coefficient_mu 79.017
_exptl_crystal_density_diffrn 8.931
_exptl_crystal_density_method 'not measured'
_exptl_crystal_F_000 2440
_refine_diff_density_max 4.553
_refine_diff_density_min -3.439
_refine_diff_density_rms 0.462
_refine_ls_extinction_coef 0.00069(4)
_refine_ls_extinction_expression Fc^*^=kFc[1+0.001xFc^2^\l^3^/sin(2\q)]^-1/4^
_refine_ls_extinction_method SHELXL
_refine_ls_goodness_of_fit_ref 1.100
_refine_ls_matrix_type full
_refine_ls_number_parameters 43
_refine_ls_number_reflns 1412
_refine_ls_number_restraints 0
_refine_ls_restrained_S_all 1.100
_refine_ls_R_factor_all 0.0731
_refine_ls_R_factor_gt 0.0513
_refine_ls_shift/su_max 0.000
_refine_ls_shift/su_mean 0.000
_refine_ls_structure_factor_coef Fsqd
_refine_ls_weighting_details 'calc w=1/[\s^2^(Fo^2^)+(0.0239P)^2^+108.3437P] where P=(Fo^2^+2Fc^2^)/3'
_refine_ls_weighting_scheme calc
_refine_ls_wR_factor_gt 0.0973
_refine_ls_wR_factor_ref 0.1032
_reflns_number_gt 1093
_reflns_number_total 1412
_reflns_threshold_expression >2sigma(I)
_cod_data_source_file cm2019857_si_002.cif
_cod_data_source_block Tl2Hg3Te4
_cod_depositor_comments
;
The following automatic conversions were performed:

'_symmetry_cell_setting' value 'Monoclinic' changed to 'monoclinic'
according to /home/saulius/struct/CIF-dictionaries/cif_core.dic
dictionary named 'cif_core.dic' version 2.4.1 from 2010-06-29.

Automatic conversion script
Id: cif_fix_values 1715 2011-07-08 13:25:40Z adriana 
;
_cod_original_cell_volume 1131.1(4)
_cod_original_sg_symbol_H-M C2/c
_cod_database_code 4000819

loop_
_symmetry_equiv_pos_as_xyz
'x, y, z'
'-x, y, -z+1/2'
'x+1/2, y+1/2, z'
'-x+1/2, y+1/2, -z+1/2'
'-x, -y, -z'
'x, -y, z-1/2'
'-x+1/2, -y+1/2, -z'
'x+1/2, -y+1/2, z-1/2'

loop_
_atom_site_label
_atom_site_type_symbol
_atom_site_fract_x
_atom_site_fract_y
_atom_site_fract_z
_atom_site_U_iso_or_equiv
_atom_site_adp_type
_atom_site_occupancy
_atom_site_symmetry_multiplicity
_atom_site_calc_flag
_atom_site_refinement_flags
Tl Tl 0.84838(9) 0.90882(12) 0.96172(8) 0.0424(3) Uani 1 1 d .
Hg1 Hg 0.0000 0.13808(15) 0.2500 0.0384(3) Uani 1 2 d S
Hg2 Hg 0.06923(11) 0.61416(13) 0.15189(11) 0.0625(4) Uani 1 1 d .
Te1 Te 0.18497(11) 0.90128(13) 0.27021(10) 0.0246(3) Uani 1 1 d .
Te2 Te 0.10532(11) 0.37024(14) 0.43367(9) 0.0205(3) Uani 1 1 d .

loop_
_atom_site_aniso_label
_atom_site_aniso_U_11
_atom_site_aniso_U_22
_atom_site_aniso_U_33
_atom_site_aniso_U_23
_atom_site_aniso_U_13
_atom_site_aniso_U_12
Tl 0.0407(5) 0.0431(5) 0.0376(5) 0.0010(3) 0.0131(4) -0.0029(3)
Hg1 0.0505(8) 0.0289(5) 0.0343(6) 0.000 0.0182(5) 0.000
Hg2 0.0590(7) 0.0348(5) 0.0695(7) -0.0181(4) 0.0090(5) -0.0242(4)
Te1 0.0238(6) 0.0158(5) 0.0283(6) -0.0035(4) 0.0069(4) -0.0015(4)
Te2 0.0203(6) 0.0182(5) 0.0196(5) -0.0011(4) 0.0064(4) 0.0017(4)

loop_
_atom_type_symbol
_atom_type_description
_atom_type_scat_dispersion_real
_atom_type_scat_dispersion_imag
_atom_type_scat_source
Te Te -0.5308 1.6751 'International Tables Vol C Tables 4.2.6.8 and 6.1.1.4'
Hg Hg -2.3894 9.2266 'International Tables Vol C Tables 4.2.6.8 and 6.1.1.4'
Tl Tl -2.8358 9.6688 'International Tables Vol C Tables 4.2.6.8 and 6.1.1.4'

loop_
_geom_angle_atom_site_label_1
_geom_angle_atom_site_label_2
_geom_angle_atom_site_label_3
_geom_angle
_geom_angle_site_symmetry_1
_geom_angle_site_symmetry_3
Te1 Tl Te2 88.93(4) 5_676 8_566
Te1 Tl Te1 77.17(3) 5_676 8_566
Te2 Tl Te1 92.21(5) 8_566 8_566
Te1 Tl Hg2 132.11(5) 5_676 1_656
Te2 Tl Hg2 138.89(5) 8_566 1_656
Te1 Tl Hg2 98.65(4) 8_566 1_656
Te1 Tl Tl 77.13(5) 5_676 5_777
Te2 Tl Tl 129.06(4) 8_566 5_777
Te1 Tl Tl 130.12(5) 8_566 5_777
Hg2 Tl Tl 69.76(4) 1_656 5_777
Te2 Hg1 Te2 105.32(6) 2 .
Te2 Hg1 Te1 104.92(4) 2 2_545
Te2 Hg1 Te1 119.36(4) . 2_545
Te2 Hg1 Te1 119.36(4) 2 1_545
Te2 Hg1 Te1 104.92(4) . 1_545
Te1 Hg1 Te1 103.88(6) 2_545 1_545
Te1 Hg2 Te2 156.58(8) . 2
Te1 Hg2 Te1 90.50(4) . 4_545
Te2 Hg2 Te1 107.36(5) 2 4_545
Te1 Hg2 Te2 105.28(5) . 6_565
Te2 Hg2 Te2 93.39(5) 2 6_565
Te1 Hg2 Te2 78.17(5) 4_545 6_565
Te1 Hg2 Tl 89.29(5) . 1_454
Te2 Hg2 Tl 82.91(5) 2 1_454
Te1 Hg2 Tl 149.41(6) 4_545 1_454
Te2 Hg2 Tl 72.41(4) 6_565 1_454
Hg2 Te1 Hg1 103.45(6) . 1_565
Hg2 Te1 Hg2 140.55(6) . 4
Hg1 Te1 Hg2 111.39(4) 1_565 4
Hg2 Te1 Tl 87.69(5) . 5_676
Hg1 Te1 Tl 85.00(4) 1_565 5_676
Hg2 Te1 Tl 77.71(5) 4 5_676
Hg2 Te1 Tl 84.49(5) . 8_465
Hg1 Te1 Tl 132.55(5) 1_565 8_465
Hg2 Te1 Tl 85.36(5) 4 8_465
Tl Te1 Tl 142.43(5) 5_676 8_465
Hg2 Te2 Hg1 93.51(6) 2 .
Hg2 Te2 Hg2 86.61(5) 2 6_566
Hg1 Te2 Hg2 129.68(5) . 6_566
Hg2 Te2 Tl 104.78(5) 2 8_465
Hg1 Te2 Tl 115.39(5) . 8_465
Hg2 Te2 Tl 113.09(5) 6_566 8_465

loop_
_geom_bond_atom_site_label_1
_geom_bond_atom_site_label_2
_geom_bond_distance
_geom_bond_site_symmetry_2
Tl Te1 3.3153(17) 5_676
Tl Te2 3.3394(17) 8_566
Tl Te1 3.3699(17) 8_566
Tl Hg2 3.5460(19) 1_656
Tl Tl 3.728(2) 5_777
Hg1 Te2 2.8161(14) 2
Hg1 Te2 2.8162(14) .
Hg1 Te1 2.8262(15) 2_545
Hg1 Te1 2.8262(15) 1_545
Hg2 Te1 2.6538(15) .
Hg2 Te2 2.6609(16) 2
Hg2 Te1 3.193(2) 4_545
Hg2 Te2 3.2280(19) 6_565
Hg2 Tl 3.5460(19) 1_454
Te1 Hg1 2.8262(15) 1_565
Te1 Hg2 3.193(2) 4
Te1 Tl 3.3153(17) 5_676
Te1 Tl 3.3700(17) 8_465
Te2 Hg2 2.6609(16) 2
Te2 Hg2 3.2280(19) 6_566
Te2 Tl 3.3393(17) 8_465
